data_4104830
loop_
_publ_author_name
'Liang Deng'
'Eckhard Bill'
'Karl Wieghardt'
'R. H. Holm'

_publ_section_title
;
 Cubane-Type Co4S4 Clusters: Synthesis, Redox Series, and Magnetic Ground
 States
;
_journal_name_full 'Journal of the American Chemical Society'
_journal_page_first 11213
_journal_page_last 11221
_journal_paper_doi 10.1021/ja903847a
_journal_volume 131
_journal_year 2009
_chemical_formula_sum 'C68 H100 B Co4 N8 S4'
_chemical_formula_weight 1404.33
_chemical_name_systematic
; 
 ? 
;
_space_group_IT_number 2
_symmetry_cell_setting triclinic
_symmetry_space_group_name_Hall '-P 1'
_symmetry_space_group_name_H-M 'P -1'
_atom_sites_solution_hydrogens geom
_atom_sites_solution_primary direct
_atom_sites_solution_secondary difmap
_audit_creation_method SHELXL-97
_cell_angle_alpha 85.581(2)
_cell_angle_beta 87.589(3)
_cell_angle_gamma 88.381(2)
_cell_formula_units_Z 2
_cell_length_a 9.5068(4)
_cell_length_b 18.5603(7)
_cell_length_c 20.3237(8)
_cell_measurement_temperature 100(2)
_cell_volume 3571.1(2)
_computing_cell_refinement 'Bruker SMART'
_computing_data_collection 'Bruker SMART'
_computing_data_reduction 'Bruker SAINT'
_computing_molecular_graphics 'Bruker SHELXTL'
_computing_publication_material 'Bruker SHELXTL'
_computing_structure_refinement 'SHELXL-97 (Sheldrick, 1997)'
_computing_structure_solution 'SHELXS-97 (Sheldrick, 1990)'
_diffrn_ambient_temperature 100(2)
_diffrn_measured_fraction_theta_full 0.998
_diffrn_measured_fraction_theta_max 0.998
_diffrn_radiation_monochromator graphite
_diffrn_radiation_source 'fine-focus sealed tube'
_diffrn_radiation_type MoK\a
_diffrn_radiation_wavelength 0.71073
_diffrn_reflns_av_R_equivalents 0.0523
_diffrn_reflns_av_sigmaI/netI 0.0437
_diffrn_reflns_limit_h_max 11
_diffrn_reflns_limit_h_min -11
_diffrn_reflns_limit_k_max 22
_diffrn_reflns_limit_k_min -22
_diffrn_reflns_limit_l_max 24
_diffrn_reflns_limit_l_min -24
_diffrn_reflns_number 53999
_diffrn_reflns_theta_full 25.01
_diffrn_reflns_theta_max 25.01
_diffrn_reflns_theta_min 2.01
_exptl_absorpt_coefficient_mu 1.074
_exptl_absorpt_correction_T_max 0.7910
_exptl_absorpt_correction_T_min 0.5256
_exptl_absorpt_correction_type multi-scan
_exptl_absorpt_process_details SADABS
_exptl_crystal_colour BLACK
_exptl_crystal_density_diffrn 1.306
_exptl_crystal_description BLOCK
_exptl_crystal_F_000 1482
_exptl_crystal_size_max 0.50
_exptl_crystal_size_mid 0.40
_exptl_crystal_size_min 0.20
_refine_diff_density_max 1.783
_refine_diff_density_min -0.362
_refine_diff_density_rms 0.093
_refine_ls_extinction_method none
_refine_ls_goodness_of_fit_ref 1.034
_refine_ls_hydrogen_treatment mixed
_refine_ls_matrix_type full
_refine_ls_number_parameters 790
_refine_ls_number_reflns 12564
_refine_ls_number_restraints 0
_refine_ls_restrained_S_all 1.034
_refine_ls_R_factor_all 0.0597
_refine_ls_R_factor_gt 0.0447
_refine_ls_shift/su_max 0.001
_refine_ls_shift/su_mean 0.000
_refine_ls_structure_factor_coef Fsqd
_refine_ls_weighting_details 'calc w=1/[\s^2^(Fo^2^)+(0.0704P)^2^+3.2151P] where P=(Fo^2^+2Fc^2^)/3'
_refine_ls_weighting_scheme calc
_refine_ls_wR_factor_gt 0.1117
_refine_ls_wR_factor_ref 0.1215
_reflns_number_gt 10153
_reflns_number_total 12564
_reflns_threshold_expression >2sigma(I)
_cod_data_source_file ja903847a_si_002_5.cif
_cod_data_source_block 6(BPh4)
_cod_database_code 4104830

loop_
_symmetry_equiv_pos_as_xyz
'x, y, z'
'-x, -y, -z'

loop_
_atom_site_label
_atom_site_type_symbol
_atom_site_fract_x
_atom_site_fract_y
_atom_site_fract_z
_atom_site_U_iso_or_equiv
_atom_site_adp_type
_atom_site_occupancy
_atom_site_symmetry_multiplicity
_atom_site_calc_flag
_atom_site_refinement_flags
Co1 Co 0.89655(5) 0.69390(2) 0.26825(2) 0.01498(11) Uani 1 1 d .
Co2 Co 0.70298(5) 0.76366(2) 0.19499(2) 0.01532(11) Uani 1 1 d .
Co3 Co 0.68744(5) 0.76875(2) 0.32672(2) 0.01455(11) Uani 1 1 d .
Co4 Co 0.89226(5) 0.83559(2) 0.25523(2) 0.01508(11) Uani 1 1 d .
S1 S 0.93568(9) 0.76300(4) 0.17552(4) 0.01826(18) Uani 1 1 d .
S2 S 0.66894(9) 0.67233(4) 0.27115(4) 0.01665(18) Uani 1 1 d .
S3 S 0.66228(9) 0.86057(4) 0.25019(4) 0.01693(18) Uani 1 1 d .
S4 S 0.91638(9) 0.76758(4) 0.34838(4) 0.01681(18) Uani 1 1 d .
N1 N 1.0967(3) 0.57102(14) 0.30786(13) 0.0169(6) Uani 1 1 d .
N2 N 1.0082(3) 0.55750(14) 0.21406(13) 0.0185(6) Uani 1 1 d .
N3 N 0.6069(3) 0.81925(14) 0.06281(13) 0.0160(6) Uani 1 1 d .
N4 N 0.4825(3) 0.72907(15) 0.09921(13) 0.0188(6) Uani 1 1 d .
N5 N 0.5704(3) 0.70245(14) 0.45435(13) 0.0172(6) Uani 1 1 d .
N6 N 0.4486(3) 0.79907(15) 0.42666(13) 0.0178(6) Uani 1 1 d .
N7 N 0.9547(3) 0.97868(14) 0.30065(14) 0.0192(6) Uani 1 1 d .
N8 N 1.0964(3) 0.95548(15) 0.21852(14) 0.0196(6) Uani 1 1 d .
C1 C 1.0040(3) 0.60150(17) 0.26412(16) 0.0162(7) Uani 1 1 d .
C2 C 1.1282(4) 0.60471(18) 0.36978(16) 0.0218(7) Uani 1 1 d .
H2 H 1.0548 0.6436 0.3753 0.026 Uiso 1 1 calc R
C3 C 1.1148(5) 0.5532(2) 0.43066(19) 0.0353(9) Uani 1 1 d .
H3A H 1.0272 0.5267 0.4300 0.053 Uiso 1 1 calc R
H3B H 1.1135 0.5804 0.4701 0.053 Uiso 1 1 calc R
H3C H 1.1951 0.5188 0.4315 0.053 Uiso 1 1 calc R
C4 C 1.2672(5) 0.6416(3) 0.3634(2) 0.0453(11) Uani 1 1 d .
H4A H 1.3427 0.6059 0.3553 0.068 Uiso 1 1 calc R
H4B H 1.2837 0.6642 0.4043 0.068 Uiso 1 1 calc R
H4C H 1.2659 0.6787 0.3264 0.068 Uiso 1 1 calc R
C5 C 1.1607(4) 0.50925(18) 0.28468(17) 0.0213(7) Uani 1 1 d .
C6 C 1.2638(4) 0.4606(2) 0.3213(2) 0.0338(9) Uani 1 1 d .
H6A H 1.3026 0.4246 0.2922 0.051 Uiso 1 1 calc R
H6B H 1.2160 0.4360 0.3600 0.051 Uiso 1 1 calc R
H6C H 1.3403 0.4893 0.3355 0.051 Uiso 1 1 calc R
C7 C 1.1052(4) 0.49989(18) 0.22557(18) 0.0237(8) Uani 1 1 d .
C8 C 0.9202(4) 0.57130(19) 0.15550(16) 0.0210(7) Uani 1 1 d .
H8 H 0.8535 0.6121 0.1653 0.025 Uiso 1 1 calc R
C9 C 1.0068(4) 0.5964(2) 0.09412(18) 0.0301(9) Uani 1 1 d .
H9A H 1.0633 0.6375 0.1035 0.045 Uiso 1 1 calc R
H9B H 0.9438 0.6111 0.0583 0.045 Uiso 1 1 calc R
H9C H 1.0694 0.5567 0.0808 0.045 Uiso 1 1 calc R
C10 C 0.8304(5) 0.5072(2) 0.14392(19) 0.0368(10) Uani 1 1 d .
H10A H 0.8897 0.4695 0.1248 0.055 Uiso 1 1 calc R
H10B H 0.7563 0.5229 0.1135 0.055 Uiso 1 1 calc R
H10C H 0.7873 0.4879 0.1860 0.055 Uiso 1 1 calc R
C11 C 1.1340(5) 0.4405(2) 0.1820(2) 0.0363(10) Uani 1 1 d .
H11A H 1.2262 0.4179 0.1915 0.054 Uiso 1 1 calc R
H11B H 1.1342 0.4598 0.1358 0.054 Uiso 1 1 calc R
H11C H 1.0609 0.4043 0.1899 0.054 Uiso 1 1 calc R
C12 C 0.5942(3) 0.76794(17) 0.11355(16) 0.0173(7) Uani 1 1 d .
C13 C 0.7241(4) 0.87045(17) 0.05783(16) 0.0183(7) Uani 1 1 d .
H13 H 0.7716 0.8647 0.1010 0.022 Uiso 1 1 calc R
C14 C 0.6726(4) 0.94895(18) 0.04890(18) 0.0254(8) Uani 1 1 d .
H14A H 0.6382 0.9590 0.0043 0.038 Uiso 1 1 calc R
H14B H 0.7505 0.9809 0.0552 0.038 Uiso 1 1 calc R
H14C H 0.5961 0.9575 0.0814 0.038 Uiso 1 1 calc R
C15 C 0.8334(4) 0.85003(19) 0.00492(17) 0.0239(8) Uani 1 1 d .
H15A H 0.8689 0.8006 0.0156 0.036 Uiso 1 1 calc R
H15B H 0.9116 0.8835 0.0032 0.036 Uiso 1 1 calc R
H15C H 0.7899 0.8528 -0.0381 0.036 Uiso 1 1 calc R
C16 C 0.5032(4) 0.81341(18) 0.01721(16) 0.0195(7) Uani 1 1 d .
C17 C 0.4843(4) 0.86034(19) -0.04477(17) 0.0260(8) Uani 1 1 d .
H17A H 0.4183 0.8381 -0.0724 0.039 Uiso 1 1 calc R
H17B H 0.5754 0.8659 -0.0688 0.039 Uiso 1 1 calc R
H17C H 0.4470 0.9079 -0.0339 0.039 Uiso 1 1 calc R
C18 C 0.4235(4) 0.75683(19) 0.04064(16) 0.0218(7) Uani 1 1 d .
C19 C 0.4303(4) 0.6678(2) 0.14352(18) 0.0287(8) Uani 1 1 d .
H19 H 0.5054 0.6578 0.1763 0.034 Uiso 1 1 calc R
C20 C 0.4199(5) 0.5986(2) 0.1104(2) 0.0405(10) Uani 1 1 d .
H20A H 0.3378 0.6016 0.0827 0.061 Uiso 1 1 calc R
H20B H 0.4097 0.5581 0.1440 0.061 Uiso 1 1 calc R
H20C H 0.5054 0.5909 0.0829 0.061 Uiso 1 1 calc R
C21 C 0.3040(5) 0.6903(2) 0.1834(2) 0.0399(10) Uani 1 1 d .
H21A H 0.3300 0.7271 0.2124 0.060 Uiso 1 1 calc R
H21B H 0.2674 0.6482 0.2102 0.060 Uiso 1 1 calc R
H21C H 0.2314 0.7102 0.1538 0.060 Uiso 1 1 calc R
C22 C 0.2967(4) 0.7290(2) 0.01055(19) 0.0326(9) Uani 1 1 d .
H22A H 0.2714 0.7613 -0.0278 0.049 Uiso 1 1 calc R
H22B H 0.2178 0.7271 0.0432 0.049 Uiso 1 1 calc R
H22C H 0.3178 0.6804 -0.0035 0.049 Uiso 1 1 calc R
C23 C 0.5635(3) 0.75914(17) 0.40773(15) 0.0155(7) Uani 1 1 d .
C24 C 0.4607(4) 0.70681(18) 0.50162(16) 0.0193(7) Uani 1 1 d .
C25 C 0.4389(4) 0.6547(2) 0.56057(17) 0.0271(8) Uani 1 1 d .
H25A H 0.3698 0.6752 0.5916 0.041 Uiso 1 1 calc R
H25B H 0.5284 0.6453 0.5823 0.041 Uiso 1 1 calc R
H25C H 0.4040 0.6093 0.5466 0.041 Uiso 1 1 calc R
C26 C 0.3827(4) 0.76675(18) 0.48384(16) 0.0197(7) Uani 1 1 d .
C27 C 0.4040(4) 0.86651(18) 0.38867(17) 0.0220(7) Uani 1 1 d .
H27 H 0.4829 0.8790 0.3561 0.026 Uiso 1 1 calc R
C28 C 0.3841(4) 0.9302(2) 0.43091(19) 0.0324(9) Uani 1 1 d .
H28A H 0.2973 0.9247 0.4583 0.049 Uiso 1 1 calc R
H28B H 0.3778 0.9751 0.4023 0.049 Uiso 1 1 calc R
H28C H 0.4645 0.9320 0.4594 0.049 Uiso 1 1 calc R
C29 C 0.2770(4) 0.8546(2) 0.3486(2) 0.0358(10) Uani 1 1 d .
H29A H 0.3015 0.8190 0.3165 0.054 Uiso 1 1 calc R
H29B H 0.2477 0.9003 0.3253 0.054 Uiso 1 1 calc R
H29C H 0.1995 0.8366 0.3782 0.054 Uiso 1 1 calc R
C30 C 0.2492(4) 0.7932(2) 0.51645(18) 0.0287(8) Uani 1 1 d .
H30A H 0.2184 0.7575 0.5518 0.043 Uiso 1 1 calc R
H30B H 0.1762 0.8003 0.4838 0.043 Uiso 1 1 calc R
H30C H 0.2655 0.8392 0.5352 0.043 Uiso 1 1 calc R
C31 C 0.6850(4) 0.64711(17) 0.45299(16) 0.0199(7) Uani 1 1 d .
H31 H 0.7358 0.6552 0.4090 0.024 Uiso 1 1 calc R
C32 C 0.6306(4) 0.57071(19) 0.45649(19) 0.0292(9) Uani 1 1 d .
H32A H 0.5952 0.5570 0.5016 0.044 Uiso 1 1 calc R
H32B H 0.7073 0.5373 0.4443 0.044 Uiso 1 1 calc R
H32C H 0.5542 0.5686 0.4258 0.044 Uiso 1 1 calc R
C33 C 0.7917(4) 0.6584(2) 0.50461(18) 0.0265(8) Uani 1 1 d .
H33A H 0.8311 0.7066 0.4962 0.040 Uiso 1 1 calc R
H33B H 0.8675 0.6217 0.5022 0.040 Uiso 1 1 calc R
H33C H 0.7452 0.6542 0.5487 0.040 Uiso 1 1 calc R
C34 C 0.9897(3) 0.92699(17) 0.25891(16) 0.0179(7) Uani 1 1 d .
C35 C 1.0365(4) 1.03989(19) 0.28651(19) 0.0270(8) Uani 1 1 d .
C36 C 1.1251(4) 1.02498(19) 0.23532(18) 0.0252(8) Uani 1 1 d .
C37 C 1.1648(4) 0.91472(19) 0.16552(18) 0.0243(8) Uani 1 1 d .
H37 H 1.1362 0.8633 0.1745 0.029 Uiso 1 1 calc R
C38 C 1.1083(4) 0.9407(2) 0.09904(19) 0.0352(9) Uani 1 1 d .
H38A H 1.0053 0.9384 0.1012 0.053 Uiso 1 1 calc R
H38B H 1.1469 0.9098 0.0653 0.053 Uiso 1 1 calc R
H38C H 1.1360 0.9907 0.0876 0.053 Uiso 1 1 calc R
C39 C 1.3248(4) 0.9141(2) 0.1651(2) 0.0407(10) Uani 1 1 d .
H39A H 1.3586 0.9614 0.1475 0.061 Uiso 1 1 calc R
H39B H 1.3628 0.8767 0.1372 0.061 Uiso 1 1 calc R
H39C H 1.3562 0.9037 0.2102 0.061 Uiso 1 1 calc R
C40 C 1.2325(4) 1.0737(2) 0.1997(2) 0.0389(10) Uani 1 1 d .
H40A H 1.2199 1.1226 0.2144 0.058 Uiso 1 1 calc R
H40B H 1.2200 1.0749 0.1520 0.058 Uiso 1 1 calc R
H40C H 1.3274 1.0551 0.2096 0.058 Uiso 1 1 calc R
C41 C 1.0131(5) 1.1100(2) 0.3172(2) 0.0400(10) Uani 1 1 d .
H41A H 1.0928 1.1414 0.3052 0.060 Uiso 1 1 calc R
H41B H 1.0049 1.1011 0.3653 0.060 Uiso 1 1 calc R
H41C H 0.9262 1.1336 0.3012 0.060 Uiso 1 1 calc R
C42 C 0.8542(4) 0.96555(18) 0.35749(16) 0.0207(7) Uani 1 1 d .
H42 H 0.8135 0.9172 0.3529 0.025 Uiso 1 1 calc R
C43 C 0.9306(5) 0.9592(2) 0.42244(19) 0.0360(10) Uani 1 1 d .
H43A H 1.0086 0.9237 0.4196 0.054 Uiso 1 1 calc R
H43B H 0.8647 0.9433 0.4587 0.054 Uiso 1 1 calc R
H43C H 0.9675 1.0063 0.4306 0.054 Uiso 1 1 calc R
C44 C 0.7312(4) 1.0191(2) 0.35743(19) 0.0320(9) Uani 1 1 d .
H44A H 0.7644 1.0667 0.3664 0.048 Uiso 1 1 calc R
H44B H 0.6608 1.0030 0.3916 0.048 Uiso 1 1 calc R
H44C H 0.6887 1.0222 0.3142 0.048 Uiso 1 1 calc R
C45 C 0.8682(5) 0.1093(2) 0.13928(19) 0.0365(10) Uani 1 1 d .
H45 H 0.9280 0.0747 0.1192 0.044 Uiso 1 1 calc R
C46 C 0.9006(4) 0.1815(2) 0.13299(19) 0.0370(10) Uani 1 1 d .
H46 H 0.9832 0.1968 0.1086 0.044 Uiso 1 1 calc R
C47 C 0.8132(4) 0.2319(2) 0.16213(17) 0.0290(8) Uani 1 1 d .
H47 H 0.8376 0.2814 0.1569 0.035 Uiso 1 1 calc R
C48 C 0.6899(4) 0.21305(19) 0.19915(16) 0.0215(7) Uani 1 1 d .
C49 C 0.6783(4) 0.33533(18) 0.26448(16) 0.0204(7) Uani 1 1 d .
C50 C 0.8095(4) 0.3203(2) 0.29136(18) 0.0283(8) Uani 1 1 d .
H50 H 0.8520 0.2738 0.2870 0.034 Uiso 1 1 calc R
C51 C 0.8804(4) 0.3699(2) 0.32400(19) 0.0342(9) Uani 1 1 d .
H51 H 0.9702 0.3573 0.3409 0.041 Uiso 1 1 calc R
C52 C 0.8215(4) 0.4375(2) 0.33219(19) 0.0337(10) Uani 1 1 d .
H52 H 0.8704 0.4717 0.3545 0.040 Uiso 1 1 calc R
C53 C 0.3561(4) 0.3681(2) 0.05276(18) 0.0310(9) Uani 1 1 d .
H53 H 0.3081 0.3870 0.0149 0.037 Uiso 1 1 calc R
C54 C 0.3121(4) 0.3053(2) 0.08805(18) 0.0290(9) Uani 1 1 d .
H54 H 0.2331 0.2808 0.0744 0.035 Uiso 1 1 calc R
C55 C 0.3830(4) 0.27817(19) 0.14317(17) 0.0247(8) Uani 1 1 d .
H55 H 0.3515 0.2347 0.1662 0.030 Uiso 1 1 calc R
C56 C 0.4995(4) 0.31200(18) 0.16663(17) 0.0211(7) Uani 1 1 d .
C57 C 0.7484(4) 0.0880(2) 0.17487(18) 0.0323(9) Uani 1 1 d .
H57 H 0.7252 0.0384 0.1796 0.039 Uiso 1 1 calc R
C58 C 0.6607(4) 0.13933(19) 0.20407(17) 0.0241(8) Uani 1 1 d .
H58 H 0.5780 0.1235 0.2282 0.029 Uiso 1 1 calc R
C59 C 0.6221(4) 0.40459(19) 0.27450(17) 0.0240(8) Uani 1 1 d .
H59 H 0.5324 0.4178 0.2578 0.029 Uiso 1 1 calc R
C60 C 0.6917(4) 0.4548(2) 0.30773(18) 0.0288(9) Uani 1 1 d .
H60 H 0.6493 0.5009 0.3135 0.035 Uiso 1 1 calc R
C61 C 0.4802(4) 0.24219(17) 0.28961(16) 0.0189(7) Uani 1 1 d .
C62 C 0.3394(4) 0.26392(18) 0.29960(17) 0.0227(8) Uani 1 1 d .
H62 H 0.2986 0.2977 0.2680 0.027 Uiso 1 1 calc R
C63 C 0.2566(4) 0.2380(2) 0.35397(19) 0.0294(9) Uani 1 1 d .
H63 H 0.1620 0.2551 0.3591 0.035 Uiso 1 1 calc R
C64 C 0.3099(4) 0.1882(2) 0.40008(19) 0.0308(9) Uani 1 1 d .
H64 H 0.2530 0.1700 0.4369 0.037 Uiso 1 1 calc R
C65 C 0.4486(4) 0.1648(2) 0.39196(18) 0.0287(8) Uani 1 1 d .
H65 H 0.4872 0.1298 0.4233 0.034 Uiso 1 1 calc R
C66 C 0.5314(4) 0.19184(18) 0.33873(17) 0.0237(8) Uani 1 1 d .
H66 H 0.6269 0.1757 0.3351 0.028 Uiso 1 1 calc R
C67 C 0.5409(4) 0.37477(19) 0.12924(17) 0.0263(8) Uani 1 1 d .
H67 H 0.6200 0.3995 0.1422 0.032 Uiso 1 1 calc R
C68 C 0.4705(4) 0.4024(2) 0.07364(18) 0.0322(9) Uani 1 1 d .
H68 H 0.5020 0.4455 0.0499 0.039 Uiso 1 1 calc R
B1 B 0.5863(4) 0.2757(2) 0.22990(19) 0.0193(8) Uani 1 1 d .

loop_
_atom_site_aniso_label
_atom_site_aniso_U_11
_atom_site_aniso_U_22
_atom_site_aniso_U_33
_atom_site_aniso_U_23
_atom_site_aniso_U_13
_atom_site_aniso_U_12
Co1 0.0184(2) 0.0134(2) 0.0128(2) 0.00061(17) -0.00115(17) 0.00162(17)
Co2 0.0196(2) 0.0158(2) 0.0102(2) 0.00117(17) -0.00144(17) 0.00079(17)
Co3 0.0179(2) 0.0148(2) 0.0106(2) 0.00046(17) 0.00064(17) -0.00053(17)
Co4 0.0171(2) 0.0133(2) 0.0143(2) 0.00184(17) -0.00002(17) -0.00064(17)
S1 0.0211(4) 0.0172(4) 0.0157(4) 0.0022(3) 0.0013(3) 0.0011(3)
S2 0.0205(4) 0.0171(4) 0.0123(4) 0.0000(3) -0.0016(3) -0.0014(3)
S3 0.0189(4) 0.0181(4) 0.0134(4) 0.0007(3) -0.0005(3) 0.0009(3)
S4 0.0206(4) 0.0130(4) 0.0166(4) 0.0005(3) -0.0021(3) 0.0003(3)
N1 0.0189(15) 0.0127(13) 0.0190(14) 0.0000(11) -0.0025(11) 0.0015(11)
N2 0.0217(15) 0.0160(14) 0.0181(14) -0.0021(11) 0.0007(12) -0.0024(11)
N3 0.0205(15) 0.0164(14) 0.0108(13) -0.0007(11) 0.0000(11) 0.0016(11)
N4 0.0241(16) 0.0199(14) 0.0121(14) 0.0014(11) -0.0016(11) -0.0013(12)
N5 0.0224(15) 0.0160(14) 0.0132(14) -0.0015(11) 0.0007(11) 0.0000(11)
N6 0.0207(15) 0.0195(14) 0.0127(13) 0.0007(11) 0.0004(11) 0.0021(12)
N7 0.0212(15) 0.0162(14) 0.0205(15) 0.0000(12) -0.0033(12) -0.0023(11)
N8 0.0180(15) 0.0192(14) 0.0208(15) 0.0063(12) -0.0028(12) -0.0032(11)
C1 0.0169(17) 0.0153(16) 0.0161(16) 0.0001(13) 0.0028(13) -0.0008(13)
C2 0.028(2) 0.0190(17) 0.0182(17) -0.0011(14) -0.0075(14) 0.0040(14)
C3 0.044(3) 0.037(2) 0.024(2) 0.0013(17) -0.0003(17) -0.0024(19)
C4 0.057(3) 0.052(3) 0.029(2) -0.006(2) -0.011(2) -0.024(2)
C5 0.0213(19) 0.0165(17) 0.0255(19) 0.0004(14) 0.0029(14) -0.0002(14)
C6 0.038(2) 0.0226(19) 0.040(2) -0.0010(17) -0.0029(18) 0.0112(17)
C7 0.0248(19) 0.0175(17) 0.028(2) -0.0022(15) 0.0050(15) 0.0004(14)
C8 0.0244(19) 0.0233(18) 0.0160(17) -0.0038(14) -0.0012(14) -0.0054(14)
C9 0.036(2) 0.032(2) 0.0223(19) -0.0028(16) 0.0010(16) -0.0068(17)
C10 0.045(3) 0.046(2) 0.021(2) -0.0034(18) -0.0026(17) -0.022(2)
C11 0.049(3) 0.024(2) 0.036(2) -0.0082(17) 0.0005(19) 0.0071(18)
C12 0.0198(18) 0.0178(16) 0.0141(16) -0.0017(13) 0.0003(13) 0.0023(13)
C13 0.0263(19) 0.0158(16) 0.0124(16) 0.0012(13) -0.0016(13) -0.0014(14)
C14 0.034(2) 0.0152(17) 0.0258(19) 0.0023(15) 0.0050(16) 0.0001(15)
C15 0.027(2) 0.0274(19) 0.0170(17) 0.0001(15) 0.0019(14) -0.0020(15)
C16 0.0238(19) 0.0220(18) 0.0132(16) -0.0035(14) -0.0050(14) 0.0059(14)
C17 0.036(2) 0.0272(19) 0.0146(17) 0.0012(15) -0.0065(15) 0.0043(16)
C18 0.0252(19) 0.0252(18) 0.0157(17) -0.0052(14) -0.0042(14) 0.0027(15)
C19 0.035(2) 0.028(2) 0.0226(19) 0.0051(16) 0.0009(16) -0.0095(16)
C20 0.050(3) 0.029(2) 0.042(3) 0.0010(19) 0.004(2) -0.0070(19)
C21 0.038(2) 0.046(3) 0.036(2) -0.004(2) 0.0105(19) -0.011(2)
C22 0.035(2) 0.039(2) 0.026(2) -0.0048(17) -0.0102(17) -0.0053(18)
C23 0.0194(17) 0.0158(16) 0.0119(15) -0.0022(13) -0.0047(13) -0.0001(13)
C24 0.0245(19) 0.0212(17) 0.0119(16) -0.0009(13) 0.0032(13) -0.0034(14)
C25 0.037(2) 0.0278(19) 0.0158(18) 0.0009(15) 0.0070(15) -0.0027(16)
C26 0.0234(19) 0.0245(18) 0.0108(16) -0.0005(14) 0.0011(13) -0.0024(14)
C27 0.0218(19) 0.0235(18) 0.0193(17) 0.0051(14) 0.0016(14) 0.0041(14)
C28 0.040(2) 0.026(2) 0.030(2) 0.0008(16) 0.0044(18) 0.0031(17)
C29 0.035(2) 0.039(2) 0.033(2) 0.0030(18) -0.0124(18) 0.0042(18)
C30 0.024(2) 0.037(2) 0.0242(19) -0.0021(16) 0.0042(15) 0.0024(16)
C31 0.029(2) 0.0173(17) 0.0131(16) 0.0002(13) 0.0020(14) 0.0036(14)
C32 0.044(2) 0.0180(18) 0.026(2) -0.0024(15) -0.0022(17) 0.0023(16)
C33 0.030(2) 0.0257(19) 0.0234(19) 0.0024(15) -0.0022(15) 0.0049(16)
C34 0.0156(17) 0.0193(17) 0.0186(17) 0.0022(14) -0.0046(13) 0.0010(13)
C35 0.030(2) 0.0214(18) 0.030(2) 0.0020(15) -0.0094(16) -0.0088(15)
C36 0.025(2) 0.0211(18) 0.030(2) 0.0038(15) -0.0081(16) -0.0075(15)
C37 0.0205(19) 0.0240(18) 0.0272(19) 0.0032(15) 0.0052(15) -0.0001(15)
C38 0.036(2) 0.043(2) 0.026(2) -0.0021(18) 0.0016(17) 0.0031(19)
C39 0.024(2) 0.050(3) 0.046(3) 0.001(2) 0.0074(18) 0.0038(19)
C40 0.040(2) 0.034(2) 0.043(3) 0.0023(19) 0.0012(19) -0.0194(19)
C41 0.057(3) 0.025(2) 0.039(2) -0.0084(18) -0.001(2) -0.0161(19)
C42 0.028(2) 0.0183(17) 0.0158(17) 0.0015(14) -0.0008(14) -0.0029(14)
C43 0.043(3) 0.044(2) 0.021(2) -0.0026(18) -0.0080(17) -0.0018(19)
C44 0.038(2) 0.027(2) 0.029(2) -0.0015(16) 0.0051(17) 0.0069(17)
C45 0.045(3) 0.041(2) 0.024(2) -0.0124(18) -0.0078(18) 0.023(2)
C46 0.037(2) 0.053(3) 0.021(2) -0.0078(18) 0.0015(17) 0.012(2)
C47 0.035(2) 0.034(2) 0.0184(18) -0.0014(16) -0.0008(16) 0.0044(17)
C48 0.026(2) 0.0255(18) 0.0132(16) -0.0027(14) -0.0052(14) 0.0046(15)
C49 0.0265(19) 0.0219(18) 0.0127(16) -0.0024(13) 0.0047(14) -0.0035(14)
C50 0.026(2) 0.035(2) 0.0247(19) -0.0095(16) 0.0013(16) -0.0034(16)
C51 0.024(2) 0.051(3) 0.029(2) -0.0105(19) 0.0015(16) -0.0069(18)
C52 0.041(2) 0.039(2) 0.024(2) -0.0122(17) 0.0092(17) -0.0247(19)
C53 0.043(2) 0.031(2) 0.0196(19) -0.0059(16) -0.0091(17) 0.0105(18)
C54 0.034(2) 0.030(2) 0.025(2) -0.0137(16) -0.0056(16) 0.0011(16)
C55 0.032(2) 0.0196(18) 0.0229(19) -0.0044(15) -0.0024(15) -0.0009(15)
C56 0.0256(19) 0.0176(17) 0.0202(18) -0.0045(14) 0.0004(14) 0.0034(14)
C57 0.051(3) 0.028(2) 0.0196(19) -0.0082(16) -0.0148(18) 0.0133(18)
C58 0.032(2) 0.0245(19) 0.0161(17) -0.0037(14) -0.0078(15) 0.0059(15)
C59 0.029(2) 0.0250(19) 0.0182(18) -0.0044(15) 0.0046(15) -0.0048(15)
C60 0.044(2) 0.0217(18) 0.0213(19) -0.0043(15) 0.0091(17) -0.0094(16)
C61 0.0258(19) 0.0141(16) 0.0178(17) -0.0063(13) -0.0020(14) -0.0036(14)
C62 0.031(2) 0.0157(17) 0.0221(18) -0.0041(14) -0.0024(15) -0.0008(14)
C63 0.026(2) 0.030(2) 0.033(2) -0.0140(17) 0.0049(16) -0.0041(16)
C64 0.039(2) 0.030(2) 0.024(2) -0.0068(16) 0.0064(17) -0.0121(17)
C65 0.039(2) 0.0247(19) 0.0226(19) 0.0006(15) -0.0018(16) -0.0040(16)
C66 0.029(2) 0.0205(18) 0.0224(18) -0.0052(15) -0.0003(15) -0.0004(15)
C67 0.036(2) 0.0243(19) 0.0184(18) -0.0007(15) -0.0018(15) -0.0052(16)
C68 0.051(3) 0.024(2) 0.0205(19) 0.0046(16) -0.0039(17) -0.0009(18)
B1 0.025(2) 0.0151(18) 0.0173(19) -0.0024(15) -0.0009(16) 0.0023(15)

loop_
_atom_type_symbol
_atom_type_description
_atom_type_scat_dispersion_real
_atom_type_scat_dispersion_imag
_atom_type_scat_source
C C 0.0033 0.0016 'International Tables Vol C Tables 4.2.6.8 and 6.1.1.4'
H H 0.0000 0.0000 'International Tables Vol C Tables 4.2.6.8 and 6.1.1.4'
N N 0.0061 0.0033 'International Tables Vol C Tables 4.2.6.8 and 6.1.1.4'
B B 0.0013 0.0007 'International Tables Vol C Tables 4.2.6.8 and 6.1.1.4'
S S 0.1246 0.1234 'International Tables Vol C Tables 4.2.6.8 and 6.1.1.4'
Co Co 0.3494 0.9721 'International Tables Vol C Tables 4.2.6.8 and 6.1.1.4'

loop_
_geom_angle_atom_site_label_1
_geom_angle_atom_site_label_2
_geom_angle_atom_site_label_3
_geom_angle
C1 Co1 S2 109.13(10)
C1 Co1 S1 109.75(9)
S2 Co1 S1 105.07(3)
C1 Co1 S4 123.32(10)
S2 Co1 S4 103.38(3)
S1 Co1 S4 104.68(3)
C1 Co1 Co4 149.03(9)
S2 Co1 Co4 100.91(3)
S1 Co1 Co4 53.37(2)
S4 Co1 Co4 53.50(2)
C1 Co1 Co2 134.99(10)
S2 Co1 Co2 53.45(2)
S1 Co1 Co2 53.47(3)
S4 Co1 Co2 101.68(3)
Co4 Co1 Co2 60.539(16)
C1 Co1 Co3 147.77(9)
S2 Co1 Co3 52.47(2)
S1 Co1 Co3 101.26(3)
S4 Co1 Co3 53.29(2)
Co4 Co1 Co3 60.121(16)
Co2 Co1 Co3 60.310(16)
C12 Co2 S3 111.58(9)
C12 Co2 S2 118.86(10)
S3 Co2 S2 103.61(3)
C12 Co2 S1 113.53(10)
S3 Co2 S1 103.55(3)
S2 Co2 S1 104.14(3)
C12 Co2 Co1 147.42(9)
S3 Co2 Co1 100.85(3)
S2 Co2 Co1 52.84(2)
S1 Co2 Co1 53.12(2)
C12 Co2 Co4 141.92(10)
S3 Co2 Co4 53.42(2)
S2 Co2 Co4 99.21(3)
S1 Co2 Co4 52.64(2)
Co1 Co2 Co4 59.014(16)
C12 Co2 Co3 145.28(10)
S3 Co2 Co3 53.20(2)
S2 Co2 Co3 52.32(2)
S1 Co2 Co3 100.93(3)
Co1 Co2 Co3 60.243(16)
Co4 Co2 Co3 59.603(16)
C23 Co3 S2 109.23(9)
C23 Co3 S3 121.92(9)
S2 Co3 S3 103.62(3)
C23 Co3 S4 112.90(9)
S2 Co3 S4 103.09(3)
S3 Co3 S4 104.18(3)
C23 Co3 Co4 150.23(9)
S2 Co3 Co4 99.98(3)
S3 Co3 Co4 53.33(2)
S4 Co3 Co4 52.82(2)
C23 Co3 Co1 138.40(9)
S2 Co3 Co1 52.66(2)
S3 Co3 Co1 99.59(3)
S4 Co3 Co1 52.79(2)
Co4 Co3 Co1 58.817(16)
C23 Co3 Co2 145.63(9)
S2 Co3 Co2 53.11(2)
S3 Co3 Co2 52.42(2)
S4 Co3 Co2 100.57(3)
Co4 Co3 Co2 59.807(16)
Co1 Co3 Co2 59.447(16)
C34 Co4 S1 122.43(10)
C34 Co4 S4 110.15(10)
S1 Co4 S4 105.69(3)
C34 Co4 S3 108.13(10)
S1 Co4 S3 103.82(3)
S4 Co4 S3 105.28(3)
C34 Co4 Co1 149.60(9)
S1 Co4 Co1 53.95(2)
S4 Co4 Co1 53.97(2)
S3 Co4 Co1 101.53(3)
C34 Co4 Co3 135.03(10)
S1 Co4 Co3 102.47(3)
S4 Co4 Co3 53.80(3)
S3 Co4 Co3 53.50(2)
Co1 Co4 Co3 61.061(16)
C34 Co4 Co2 146.60(9)
S1 Co4 Co2 53.56(3)
S4 Co4 Co2 101.97(3)
S3 Co4 Co2 52.79(2)
Co1 Co4 Co2 60.447(16)
Co3 Co4 Co2 60.591(16)
Co4 S1 Co1 72.68(3)
Co4 S1 Co2 73.81(3)
Co1 S1 Co2 73.41(3)
Co3 S2 Co1 74.87(3)
Co3 S2 Co2 74.57(3)
Co1 S2 Co2 73.71(3)
Co2 S3 Co4 73.79(3)
Co2 S3 Co3 74.38(3)
Co4 S3 Co3 73.17(3)
Co4 S4 Co1 72.53(3)
Co4 S4 Co3 73.39(3)
Co1 S4 Co3 73.92(3)
C1 N1 C5 111.0(3)
C1 N1 C2 122.4(3)
C5 N1 C2 126.6(3)
C1 N2 C7 111.0(3)
C1 N2 C8 122.5(3)
C7 N2 C8 126.6(3)
C12 N3 C16 111.3(3)
C12 N3 C13 121.5(3)
C16 N3 C13 127.1(3)
C12 N4 C18 111.2(3)
C12 N4 C19 122.3(3)
C18 N4 C19 126.5(3)
C23 N5 C24 110.9(3)
C23 N5 C31 121.9(3)
C24 N5 C31 127.2(3)
C23 N6 C26 110.8(3)
C23 N6 C27 122.0(3)
C26 N6 C27 127.1(3)
C34 N7 C35 111.1(3)
C34 N7 C42 122.0(3)
C35 N7 C42 126.6(3)
C34 N8 C36 110.1(3)
C34 N8 C37 121.7(3)
C36 N8 C37 128.2(3)
N2 C1 N1 105.0(3)
N2 C1 Co1 126.7(2)
N1 C1 Co1 128.1(2)
N1 C2 C4 111.4(3)
N1 C2 C3 113.2(3)
C4 C2 C3 112.8(3)
N1 C2 H2 106.3
C4 C2 H2 106.3
C3 C2 H2 106.3
C2 C3 H3A 109.5
C2 C3 H3B 109.5
H3A C3 H3B 109.5
C2 C3 H3C 109.5
H3A C3 H3C 109.5
H3B C3 H3C 109.5
C2 C4 H4A 109.5
C2 C4 H4B 109.5
H4A C4 H4B 109.5
C2 C4 H4C 109.5
H4A C4 H4C 109.5
H4B C4 H4C 109.5
C7 C5 N1 107.0(3)
C7 C5 C6 127.6(3)
N1 C5 C6 125.3(3)
C5 C6 H6A 109.5
C5 C6 H6B 109.5
H6A C6 H6B 109.5
C5 C6 H6C 109.5
H6A C6 H6C 109.5
H6B C6 H6C 109.5
C5 C7 N2 106.0(3)
C5 C7 C11 128.3(3)
N2 C7 C11 125.6(3)
N2 C8 C9 112.1(3)
N2 C8 C10 112.6(3)
C9 C8 C10 111.9(3)
N2 C8 H8 106.6
C9 C8 H8 106.6
C10 C8 H8 106.6
C8 C9 H9A 109.5
C8 C9 H9B 109.5
H9A C9 H9B 109.5
C8 C9 H9C 109.5
H9A C9 H9C 109.5
H9B C9 H9C 109.5
C8 C10 H10A 109.5
C8 C10 H10B 109.5
H10A C10 H10B 109.5
C8 C10 H10C 109.5
H10A C10 H10C 109.5
H10B C10 H10C 109.5
C7 C11 H11A 109.5
C7 C11 H11B 109.5
H11A C11 H11B 109.5
C7 C11 H11C 109.5
H11A C11 H11C 109.5
H11B C11 H11C 109.5
N3 C12 N4 104.7(3)
N3 C12 Co2 125.0(2)
N4 C12 Co2 129.8(2)
N3 C13 C14 112.4(3)
N3 C13 C15 110.5(3)
C14 C13 C15 113.3(3)
N3 C13 H13 106.7
C14 C13 H13 106.7
C15 C13 H13 106.7
C13 C14 H14A 109.5
C13 C14 H14B 109.5
H14A C14 H14B 109.5
C13 C14 H14C 109.5
H14A C14 H14C 109.5
H14B C14 H14C 109.5
C13 C15 H15A 109.5
C13 C15 H15B 109.5
H15A C15 H15B 109.5
C13 C15 H15C 109.5
H15A C15 H15C 109.5
H15B C15 H15C 109.5
C18 C16 N3 106.3(3)
C18 C16 C17 127.2(3)
N3 C16 C17 126.5(3)
C16 C17 H17A 109.5
C16 C17 H17B 109.5
H17A C17 H17B 109.5
C16 C17 H17C 109.5
H17A C17 H17C 109.5
H17B C17 H17C 109.5
C16 C18 N4 106.4(3)
C16 C18 C22 127.5(3)
N4 C18 C22 126.0(3)
N4 C19 C21 110.8(3)
N4 C19 C20 114.0(3)
C21 C19 C20 116.3(3)
N4 C19 H19 104.8
C21 C19 H19 104.8
C20 C19 H19 104.8
C19 C20 H20A 109.5
C19 C20 H20B 109.5
H20A C20 H20B 109.5
C19 C20 H20C 109.5
H20A C20 H20C 109.5
H20B C20 H20C 109.5
C19 C21 H21A 109.5
C19 C21 H21B 109.5
H21A C21 H21B 109.5
C19 C21 H21C 109.5
H21A C21 H21C 109.5
H21B C21 H21C 109.5
C18 C22 H22A 109.5
C18 C22 H22B 109.5
H22A C22 H22B 109.5
C18 C22 H22C 109.5
H22A C22 H22C 109.5
H22B C22 H22C 109.5
N6 C23 N5 104.8(3)
N6 C23 Co3 130.8(2)
N5 C23 Co3 124.1(2)
C26 C24 N5 106.9(3)
C26 C24 C25 128.1(3)
N5 C24 C25 125.0(3)
C24 C25 H25A 109.5
C24 C25 H25B 109.5
H25A C25 H25B 109.5
C24 C25 H25C 109.5
H25A C25 H25C 109.5
H25B C25 H25C 109.5
C24 C26 N6 106.6(3)
C24 C26 C30 127.8(3)
N6 C26 C30 125.6(3)
N6 C27 C29 111.2(3)
N6 C27 C28 113.0(3)
C29 C27 C28 113.0(3)
N6 C27 H27 106.3
C29 C27 H27 106.3
C28 C27 H27 106.3
C27 C28 H28A 109.5
C27 C28 H28B 109.5
H28A C28 H28B 109.5
C27 C28 H28C 109.5
H28A C28 H28C 109.5
H28B C28 H28C 109.5
C27 C29 H29A 109.5
C27 C29 H29B 109.5
H29A C29 H29B 109.5
C27 C29 H29C 109.5
H29A C29 H29C 109.5
H29B C29 H29C 109.5
C26 C30 H30A 109.5
C26 C30 H30B 109.5
H30A C30 H30B 109.5
C26 C30 H30C 109.5
H30A C30 H30C 109.5
H30B C30 H30C 109.5
N5 C31 C32 112.6(3)
N5 C31 C33 110.9(3)
C32 C31 C33 113.6(3)
N5 C31 H31 106.4
C32 C31 H31 106.4
C33 C31 H31 106.4
C31 C32 H32A 109.5
C31 C32 H32B 109.5
H32A C32 H32B 109.5
C31 C32 H32C 109.5
H32A C32 H32C 109.5
H32B C32 H32C 109.5
C31 C33 H33A 109.5
C31 C33 H33B 109.5
H33A C33 H33B 109.5
C31 C33 H33C 109.5
H33A C33 H33C 109.5
H33B C33 H33C 109.5
N7 C34 N8 105.1(3)
N7 C34 Co4 125.4(2)
N8 C34 Co4 129.3(2)
C36 C35 N7 106.3(3)
C36 C35 C41 128.2(3)
N7 C35 C41 125.0(3)
C35 C36 N8 107.4(3)
C35 C36 C40 127.8(3)
N8 C36 C40 124.7(3)
N8 C37 C38 110.6(3)
N8 C37 C39 113.8(3)
C38 C37 C39 112.3(3)
N8 C37 H37 106.6
C38 C37 H37 106.6
C39 C37 H37 106.6
C37 C38 H38A 109.5
C37 C38 H38B 109.5
H38A C38 H38B 109.5
C37 C38 H38C 109.5
H38A C38 H38C 109.5
H38B C38 H38C 109.5
C37 C39 H39A 109.5
C37 C39 H39B 109.5
H39A C39 H39B 109.5
C37 C39 H39C 109.5
H39A C39 H39C 109.5
H39B C39 H39C 109.5
C36 C40 H40A 109.5
C36 C40 H40B 109.5
H40A C40 H40B 109.5
C36 C40 H40C 109.5
H40A C40 H40C 109.5
H40B C40 H40C 109.5
C35 C41 H41A 109.5
C35 C41 H41B 109.5
H41A C41 H41B 109.5
C35 C41 H41C 109.5
H41A C41 H41C 109.5
H41B C41 H41C 109.5
N7 C42 C44 113.4(3)
N7 C42 C43 110.9(3)
C44 C42 C43 113.1(3)
N7 C42 H42 106.3
C44 C42 H42 106.3
C43 C42 H42 106.3
C42 C43 H43A 109.5
C42 C43 H43B 109.5
H43A C43 H43B 109.5
C42 C43 H43C 109.5
H43A C43 H43C 109.5
H43B C43 H43C 109.5
C42 C44 H44A 109.5
C42 C44 H44B 109.5
H44A C44 H44B 109.5
C42 C44 H44C 109.5
H44A C44 H44C 109.5
H44B C44 H44C 109.5
C57 C45 C46 119.2(4)
C57 C45 H45 120.4
C46 C45 H45 120.4
C45 C46 C47 120.3(4)
C45 C46 H46 119.8
C47 C46 H46 119.8
C46 C47 C48 122.8(4)
C46 C47 H47 118.6
C48 C47 H47 118.6
C58 C48 C47 115.1(3)
C58 C48 B1 124.2(3)
C47 C48 B1 120.6(3)
C50 C49 C59 114.6(3)
C50 C49 B1 124.1(3)
C59 C49 B1 121.1(3)
C51 C50 C49 122.9(4)
C51 C50 H50 118.5
C49 C50 H50 118.5
C52 C51 C50 120.4(4)
C52 C51 H51 119.8
C50 C51 H51 119.8
C60 C52 C51 119.1(3)
C60 C52 H52 120.4
C51 C52 H52 120.4
C68 C53 C54 118.7(3)
C68 C53 H53 120.7
C54 C53 H53 120.7
C55 C54 C53 120.1(4)
C55 C54 H54 119.9
C53 C54 H54 119.9
C54 C55 C56 123.0(3)
C54 C55 H55 118.5
C56 C55 H55 118.5
C67 C56 C55 114.9(3)
C67 C56 B1 123.4(3)
C55 C56 B1 121.5(3)
C45 C57 C58 120.0(4)
C45 C57 H57 120.0
C58 C57 H57 120.0
C57 C58 C48 122.6(4)
C57 C58 H58 118.7
C48 C58 H58 118.7
C60 C59 C49 123.0(4)
C60 C59 H59 118.5
C49 C59 H59 118.5
C52 C60 C59 119.9(4)
C52 C60 H60 120.0
C59 C60 H60 120.0
C62 C61 C66 114.7(3)
C62 C61 B1 124.8(3)
C66 C61 B1 120.4(3)
C63 C62 C61 122.7(3)
C63 C62 H62 118.7
C61 C62 H62 118.7
C64 C63 C62 120.8(4)
C64 C63 H63 119.6
C62 C63 H63 119.6
C63 C64 C65 118.5(4)
C63 C64 H64 120.7
C65 C64 H64 120.7
C66 C65 C64 120.5(4)
C66 C65 H65 119.7
C64 C65 H65 119.7
C65 C66 C61 122.8(4)
C65 C66 H66 118.6
C61 C66 H66 118.6
C68 C67 C56 122.5(4)
C68 C67 H67 118.7
C56 C67 H67 118.7
C53 C68 C67 120.7(4)
C53 C68 H68 119.6
C67 C68 H68 119.6
C61 B1 C49 104.6(3)
C61 B1 C48 112.1(3)
C49 B1 C48 111.0(3)
C61 B1 C56 112.1(3)
C49 B1 C56 112.4(3)
C48 B1 C56 104.9(3)

loop_
_geom_bond_atom_site_label_1
_geom_bond_atom_site_label_2
_geom_bond_distance
Co1 C1 1.977(3)
Co1 S2 2.2092(9)
Co1 S1 2.2206(9)
Co1 S4 2.2230(9)
Co1 Co4 2.6221(6)
Co1 Co2 2.6606(6)
Co1 Co3 2.6822(6)
Co2 C12 1.984(3)
Co2 S3 2.2087(9)
Co2 S2 2.2268(9)
Co2 S1 2.2307(9)
Co2 Co4 2.6631(6)
Co2 Co3 2.6840(6)
Co3 C23 1.984(3)
Co3 S2 2.2035(9)
Co3 S3 2.2317(9)
Co3 S4 2.2378(9)
Co3 Co4 2.6575(6)
Co4 C34 1.964(3)
Co4 S1 2.2041(9)
Co4 S4 2.2095(9)
Co4 S3 2.2271(9)
N1 C1 1.359(4)
N1 C5 1.388(4)
N1 C2 1.493(4)
N2 C1 1.351(4)
N2 C7 1.405(4)
N2 C8 1.485(4)
N3 C12 1.353(4)
N3 C16 1.393(4)
N3 C13 1.480(4)
N4 C12 1.354(4)
N4 C18 1.394(4)
N4 C19 1.478(4)
N5 C23 1.363(4)
N5 C24 1.393(4)
N5 C31 1.477(4)
N6 C23 1.361(4)
N6 C26 1.398(4)
N6 C27 1.480(4)
N7 C34 1.354(4)
N7 C35 1.399(4)
N7 C42 1.478(4)
N8 C34 1.370(4)
N8 C36 1.397(4)
N8 C37 1.481(5)
C2 C4 1.501(5)
C2 C3 1.508(5)
C2 H2 1.0000
C3 H3A 0.9800
C3 H3B 0.9800
C3 H3C 0.9800
C4 H4A 0.9800
C4 H4B 0.9800
C4 H4C 0.9800
C5 C7 1.357(5)
C5 C6 1.496(5)
C6 H6A 0.9800
C6 H6B 0.9800
C6 H6C 0.9800
C7 C11 1.479(5)
C8 C9 1.515(5)
C8 C10 1.522(5)
C8 H8 1.0000
C9 H9A 0.9800
C9 H9B 0.9800
C9 H9C 0.9800
C10 H10A 0.9800
C10 H10B 0.9800
C10 H10C 0.9800
C11 H11A 0.9800
C11 H11B 0.9800
C11 H11C 0.9800
C13 C14 1.524(4)
C13 C15 1.525(5)
C13 H13 1.0000
C14 H14A 0.9800
C14 H14B 0.9800
C14 H14C 0.9800
C15 H15A 0.9800
C15 H15B 0.9800
C15 H15C 0.9800
C16 C18 1.357(5)
C16 C17 1.490(5)
C17 H17A 0.9800
C17 H17B 0.9800
C17 H17C 0.9800
C18 C22 1.496(5)
C19 C21 1.488(6)
C19 C20 1.503(6)
C19 H19 1.0000
C20 H20A 0.9800
C20 H20B 0.9800
C20 H20C 0.9800
C21 H21A 0.9800
C21 H21B 0.9800
C21 H21C 0.9800
C22 H22A 0.9800
C22 H22B 0.9800
C22 H22C 0.9800
C24 C26 1.354(5)
C24 C25 1.492(5)
C25 H25A 0.9800
C25 H25B 0.9800
C25 H25C 0.9800
C26 C30 1.495(5)
C27 C29 1.515(5)
C27 C28 1.517(5)
C27 H27 1.0000
C28 H28A 0.9800
C28 H28B 0.9800
C28 H28C 0.9800
C29 H29A 0.9800
C29 H29B 0.9800
C29 H29C 0.9800
C30 H30A 0.9800
C30 H30B 0.9800
C30 H30C 0.9800
C31 C32 1.519(5)
C31 C33 1.519(5)
C31 H31 1.0000
C32 H32A 0.9800
C32 H32B 0.9800
C32 H32C 0.9800
C33 H33A 0.9800
C33 H33B 0.9800
C33 H33C 0.9800
C35 C36 1.352(5)
C35 C41 1.493(5)
C36 C40 1.507(5)
C37 C38 1.514(5)
C37 C39 1.520(5)
C37 H37 1.0000
C38 H38A 0.9800
C38 H38B 0.9800
C38 H38C 0.9800
C39 H39A 0.9800
C39 H39B 0.9800
C39 H39C 0.9800
C40 H40A 0.9800
C40 H40B 0.9800
C40 H40C 0.9800
C41 H41A 0.9800
C41 H41B 0.9800
C41 H41C 0.9800
C42 C44 1.513(5)
C42 C43 1.528(5)
C42 H42 1.0000
C43 H43A 0.9800
C43 H43B 0.9800
C43 H43C 0.9800
C44 H44A 0.9800
C44 H44B 0.9800
C44 H44C 0.9800
C45 C57 1.375(6)
C45 C46 1.379(6)
C45 H45 0.9500
C46 C47 1.384(5)
C46 H46 0.9500
C47 C48 1.404(5)
C47 H47 0.9500
C48 C58 1.399(5)
C48 B1 1.646(5)
C49 C50 1.395(5)
C49 C59 1.404(5)
C49 B1 1.646(5)
C50 C51 1.382(5)
C50 H50 0.9500
C51 C52 1.379(6)
C51 H51 0.9500
C52 C60 1.371(6)
C52 H52 0.9500
C53 C68 1.375(6)
C53 C54 1.386(6)
C53 H53 0.9500
C54 C55 1.386(5)
C54 H54 0.9500
C55 C56 1.406(5)
C55 H55 0.9500
C56 C67 1.398(5)
C56 B1 1.647(5)
C57 C58 1.399(5)
C57 H57 0.9500
C58 H58 0.9500
C59 C60 1.389(5)
C59 H59 0.9500
C60 H60 0.9500
C61 C62 1.398(5)
C61 C66 1.406(5)
C61 B1 1.641(5)
C62 C63 1.392(5)
C62 H62 0.9500
C63 C64 1.368(6)
C63 H63 0.9500
C64 C65 1.383(6)
C64 H64 0.9500
C65 C66 1.382(5)
C65 H65 0.9500
C66 H66 0.9500
C67 C68 1.394(5)
C67 H67 0.9500
C68 H68 0.9500
